data_7218118
loop_
_publ_author_name
'Ueji, Kan'
'Ichimura, Shuhei'
'Tamaki, Yoshinori'
'Miyamura, Kazuo'

_publ_section_title
;
 Effects of alkyl chain substitution on the crystal structure of
 benzothiazole-derived squarylium dyes
;
_journal_issue 43
_journal_name_full CrystEngComm
_journal_page_first 10139
_journal_paper_doi 10.1039/C4CE01571A
_journal_volume 16
_journal_year 2014
_chemical_formula_moiety 'C42 H56 N2 O2 S2'
_chemical_formula_sum 'C42 H56 N2 O2 S2'
_chemical_formula_weight 685.01
_chemical_name_systematic
;
?
;
_space_group_IT_number 2
_symmetry_cell_setting triclinic
_symmetry_space_group_name_Hall '-P 1'
_symmetry_space_group_name_H-M 'P -1'
_atom_sites_solution_hydrogens geom
_atom_sites_solution_primary direct
_atom_sites_solution_secondary difmap
_audit_creation_method SHELXL-97
_cell_angle_alpha 113.609(5)
_cell_angle_beta 100.615(6)
_cell_angle_gamma 92.180(5)
_cell_formula_units_Z 2
_cell_length_a 9.366(3)
_cell_length_b 14.783(5)
_cell_length_c 15.276(5)
_cell_measurement_reflns_used 1684
_cell_measurement_temperature 173
_cell_measurement_theta_max 0.00
_cell_measurement_theta_min 0.00
_cell_volume 1890.1(11)
_computing_cell_refinement 'SMART (Bruker AXS, 2000)'
_computing_data_collection 'SMART (Bruker AXS, 2000)'
_computing_data_reduction 'SAINT (Bruker AXS, 2003)'
_computing_molecular_graphics 'XSHEL (Bruker AXS,2002)'
_computing_publication_material 'XCIF (Bruker AXS, 2001)'
_computing_structure_refinement 'SHELXL-97 (Sheldrick, 1997)'
_computing_structure_solution 'SHELXS-97 (Sheldrick, 1997)'
_diffrn_ambient_temperature 173
_diffrn_detector_area_resol_mean 8.366
_diffrn_measured_fraction_theta_full 0.978
_diffrn_measured_fraction_theta_max 0.955
_diffrn_measurement_device_type 'Bruker APEX CCD area detector'
_diffrn_measurement_method 'phi and omega scans'
_diffrn_radiation_monochromator graphite
_diffrn_radiation_source 'fine-focus sealed tube'
_diffrn_radiation_type MoK\a
_diffrn_radiation_wavelength 0.71073
_diffrn_reflns_av_R_equivalents 0.0778
_diffrn_reflns_av_sigmaI/netI 0.1195
_diffrn_reflns_limit_h_max 12
_diffrn_reflns_limit_h_min -12
_diffrn_reflns_limit_k_max 19
_diffrn_reflns_limit_k_min -12
_diffrn_reflns_limit_l_max 18
_diffrn_reflns_limit_l_min -19
_diffrn_reflns_number 11866
_diffrn_reflns_theta_full 25.00
_diffrn_reflns_theta_max 27.54
_diffrn_reflns_theta_min 2.65
_exptl_absorpt_coefficient_mu 0.178
_exptl_absorpt_correction_T_max 0.9894
_exptl_absorpt_correction_T_min 0.9601
_exptl_absorpt_correction_type analytical
_exptl_absorpt_process_details
;
XPREP; Bruker AXS 2000
;
_exptl_crystal_colour 'Blue Green'
_exptl_crystal_density_diffrn 1.204
_exptl_crystal_density_method 'not measured'
_exptl_crystal_description Plate
_exptl_crystal_F_000 740
_exptl_crystal_size_max 0.23
_exptl_crystal_size_mid 0.10
_exptl_crystal_size_min 0.06
_refine_diff_density_max 0.394
_refine_diff_density_min -0.369
_refine_diff_density_rms 0.054
_refine_ls_extinction_method none
_refine_ls_goodness_of_fit_ref 0.867
_refine_ls_hydrogen_treatment constr
_refine_ls_matrix_type full
_refine_ls_number_parameters 435
_refine_ls_number_reflns 8322
_refine_ls_number_restraints 0
_refine_ls_restrained_S_all 0.867
_refine_ls_R_factor_all 0.1171
_refine_ls_R_factor_gt 0.0583
_refine_ls_shift/su_max 0.000
_refine_ls_shift/su_mean 0.000
_refine_ls_structure_factor_coef Fsqd
_refine_ls_weighting_details 'calc w=1/[\s^2^(Fo^2^)+(0.0303P)^2^+0.0000P] where P=(Fo^2^+2Fc^2^)/3'
_refine_ls_weighting_scheme calc
_refine_ls_wR_factor_gt 0.0987
_refine_ls_wR_factor_ref 0.1192
_reflns_number_gt 4344
_reflns_number_total 8322
_reflns_threshold_expression >2sigma(I)
_cod_data_source_file c4ce01571a2.cif
_cod_data_source_block sq11
_cod_depositor_comments
;
The following automatic conversions were performed:

'_symmetry_cell_setting' value 'Triclinic' changed to 'triclinic'
according to
/usr/data/users/saulius/crontab/automatic-downloads/rss-feeds/RSC/lib/dictionaries/cif_core.dic
dictionary named 'cif_core.dic' version 2.4.2 from 2011-04-26.

Automatic conversion script
Id: cif_fix_values 2281 2013-09-26 08:29:07Z andrius 

 Adding full bibliography for 7218117--7218126.cif.
;
_cod_original_cell_volume 1890.0(11)
_cod_original_sg_symbol_H-M 'P-1 '
_cod_database_code 7218118

loop_
_symmetry_equiv_pos_as_xyz
'x, y, z'
'-x, -y, -z'

loop_
_atom_site_label
_atom_site_type_symbol
_atom_site_fract_x
_atom_site_fract_y
_atom_site_fract_z
_atom_site_U_iso_or_equiv
_atom_site_adp_type
_atom_site_occupancy
_atom_site_symmetry_multiplicity
_atom_site_calc_flag
_atom_site_refinement_flags
C1 C 0.0394(3) 1.14025(18) 0.04758(18) 0.0318(6) Uani 1 1 d .
C2 C -0.0402(3) 1.1761(2) -0.01567(19) 0.0409(7) Uani 1 1 d .
H2 H -0.0001 1.1851 -0.0648 0.049 Uiso 1 1 calc R
C3 C -0.1798(3) 1.1979(2) -0.0040(2) 0.0459(8) Uani 1 1 d .
H3 H -0.2363 1.2227 -0.0460 0.055 Uiso 1 1 calc R
C4 C -0.2388(3) 1.1846(2) 0.0668(2) 0.0465(8) Uani 1 1 d .
H4 H -0.3344 1.2013 0.0732 0.056 Uiso 1 1 calc R
C5 C -0.1616(3) 1.14734(19) 0.12863(19) 0.0384(7) Uani 1 1 d .
H5 H -0.2029 1.1369 0.1767 0.046 Uiso 1 1 calc R
C6 C -0.0212(3) 1.12588(18) 0.11752(18) 0.0326(6) Uani 1 1 d .
C7 C 0.2349(3) 1.08342(18) 0.12016(17) 0.0320(6) Uani 1 1 d .
C8 C 0.3779(3) 1.06368(18) 0.14093(17) 0.0324(6) Uani 1 1 d .
H8 H 0.4452 1.0805 0.1087 0.039 Uiso 1 1 calc R
C9 C 0.4308(3) 1.02125(19) 0.20517(17) 0.0333(6) Uani 1 1 d .
C10 C 0.5800(3) 1.01235(18) 0.24677(17) 0.0329(6) Uani 1 1 d .
C11 C 0.2629(3) 1.11911(18) -0.02288(17) 0.0318(6) Uani 1 1 d .
H11A H 0.1948 1.0961 -0.0875 0.038 Uiso 1 1 calc R
H11B H 0.3379 1.0728 -0.0289 0.038 Uiso 1 1 calc R
C12 C 0.3377(3) 1.22213(19) 0.00345(17) 0.0329(6) Uani 1 1 d .
H12A H 0.4142 1.2427 0.0642 0.039 Uiso 1 1 calc R
H12B H 0.2652 1.2703 0.0156 0.039 Uiso 1 1 calc R
C13 C 0.4067(3) 1.22318(18) -0.07852(17) 0.0336(6) Uani 1 1 d .
H13A H 0.4791 1.1749 -0.0895 0.040 Uiso 1 1 calc R
H13B H 0.3295 1.1999 -0.1392 0.040 Uiso 1 1 calc R
C14 C 0.4821(3) 1.32281(19) -0.06137(18) 0.0367(6) Uani 1 1 d .
H14A H 0.5656 1.3436 -0.0044 0.044 Uiso 1 1 calc R
H14B H 0.4126 1.3728 -0.0450 0.044 Uiso 1 1 calc R
C15 C 0.5381(3) 1.32205(19) -0.14907(18) 0.0380(7) Uani 1 1 d .
H15A H 0.6059 1.2710 -0.1661 0.046 Uiso 1 1 calc R
H15B H 0.4541 1.3020 -0.2056 0.046 Uiso 1 1 calc R
C16 C 0.6164(3) 1.4206(2) -0.13343(19) 0.0424(7) Uani 1 1 d .
H16A H 0.7031 1.4392 -0.0788 0.051 Uiso 1 1 calc R
H16B H 0.5502 1.4723 -0.1136 0.051 Uiso 1 1 calc R
C17 C 0.6661(3) 1.4203(2) -0.22295(19) 0.0407(7) Uani 1 1 d .
H17A H 0.7319 1.3683 -0.2432 0.049 Uiso 1 1 calc R
H17B H 0.5795 1.4026 -0.2775 0.049 Uiso 1 1 calc R
C18 C 0.7455(3) 1.5195(2) -0.20526(19) 0.0426(7) Uani 1 1 d .
H18A H 0.6801 1.5713 -0.1836 0.051 Uiso 1 1 calc R
H18B H 0.8325 1.5364 -0.1512 0.051 Uiso 1 1 calc R
C19 C 0.7949(3) 1.5229(2) -0.29296(19) 0.0428(7) Uani 1 1 d .
H19A H 0.8577 1.4697 -0.3163 0.051 Uiso 1 1 calc R
H19B H 0.7077 1.5088 -0.3463 0.051 Uiso 1 1 calc R
C20 C 0.8782(3) 1.6210(2) -0.2725(2) 0.0491(8) Uani 1 1 d .
H20A H 0.9644 1.6358 -0.2183 0.059 Uiso 1 1 calc R
H20B H 0.8147 1.6741 -0.2505 0.059 Uiso 1 1 calc R
C21 C 0.9301(3) 1.6234(2) -0.3604(2) 0.0632(9) Uani 1 1 d .
H21A H 0.9892 1.5691 -0.3847 0.095 Uiso 1 1 calc R
H21B H 0.9894 1.6872 -0.3408 0.095 Uiso 1 1 calc R
H21C H 0.8451 1.6155 -0.4122 0.095 Uiso 1 1 calc R
C22 C 0.9177(3) 0.85176(18) 0.46914(18) 0.0330(6) Uani 1 1 d .
C23 C 0.9934(3) 0.8134(2) 0.5311(2) 0.0414(7) Uani 1 1 d .
H23 H 0.9474 0.7961 0.5737 0.050 Uiso 1 1 calc R
C24 C 1.1385(3) 0.8015(2) 0.5281(2) 0.0494(8) Uani 1 1 d .
H24 H 1.1932 0.7761 0.5702 0.059 Uiso 1 1 calc R
C25 C 1.2060(3) 0.8252(2) 0.4662(2) 0.0498(8) Uani 1 1 d .
H25 H 1.3055 0.8153 0.4657 0.060 Uiso 1 1 calc R
C26 C 1.1304(3) 0.8637(2) 0.4042(2) 0.0442(7) Uani 1 1 d .
H26 H 1.1767 0.8811 0.3617 0.053 Uiso 1 1 calc R
C27 C 0.9859(3) 0.87569(19) 0.40684(18) 0.0334(6) Uani 1 1 d .
C28 C 0.7231(3) 0.90463(18) 0.39166(17) 0.0321(6) Uani 1 1 d .
C29 C 0.5788(3) 0.91969(18) 0.36532(17) 0.0336(6) Uani 1 1 d .
H29 H 0.5100 0.8997 0.3948 0.040 Uiso 1 1 calc R
C30 C 0.5245(3) 0.96093(18) 0.30034(17) 0.0322(6) Uani 1 1 d .
C31 C 0.3743(3) 0.96738(19) 0.25670(17) 0.0333(6) Uani 1 1 d .
C32 C 0.6873(3) 0.86178(19) 0.52924(17) 0.0341(6) Uani 1 1 d .
H32A H 0.6091 0.9055 0.5329 0.041 Uiso 1 1 calc R
H32B H 0.7527 0.8870 0.5951 0.041 Uiso 1 1 calc R
C33 C 0.6176(3) 0.75754(19) 0.50380(17) 0.0340(6) Uani 1 1 d .
H33A H 0.6913 0.7105 0.4885 0.041 Uiso 1 1 calc R
H33B H 0.5369 0.7366 0.4452 0.041 Uiso 1 1 calc R
C34 C 0.5584(3) 0.75496(19) 0.58898(18) 0.0356(6) Uani 1 1 d .
H34A H 0.6408 0.7756 0.6466 0.043 Uiso 1 1 calc R
H34B H 0.4888 0.8049 0.6053 0.043 Uiso 1 1 calc R
C35 C 0.4819(3) 0.65577(19) 0.57247(19) 0.0403(7) Uani 1 1 d .
H35A H 0.5488 0.6045 0.5529 0.048 Uiso 1 1 calc R
H35B H 0.3950 0.6367 0.5180 0.048 Uiso 1 1 calc R
C36 C 0.4339(3) 0.6577(2) 0.66294(19) 0.0405(7) Uani 1 1 d .
H36A H 0.5211 0.6768 0.7172 0.049 Uiso 1 1 calc R
H36B H 0.3677 0.7095 0.6826 0.049 Uiso 1 1 calc R
C37 C 0.3561(3) 0.5594(2) 0.64849(19) 0.0435(7) Uani 1 1 d .
H37A H 0.4218 0.5076 0.6279 0.052 Uiso 1 1 calc R
H37B H 0.2682 0.5409 0.5947 0.052 Uiso 1 1 calc R
C38 C 0.3095(3) 0.5602(2) 0.73875(19) 0.0414(7) Uani 1 1 d .
H38A H 0.2450 0.6128 0.7601 0.050 Uiso 1 1 calc R
H38B H 0.3974 0.5775 0.7922 0.050 Uiso 1 1 calc R
C39 C 0.2291(3) 0.4615(2) 0.7229(2) 0.0434(7) Uani 1 1 d .
H39A H 0.1423 0.4436 0.6686 0.052 Uiso 1 1 calc R
H39B H 0.2944 0.4092 0.7027 0.052 Uiso 1 1 calc R
C40 C 0.1798(3) 0.4619(2) 0.8119(2) 0.0430(7) Uani 1 1 d .
H40A H 0.2668 0.4766 0.8655 0.052 Uiso 1 1 calc R
H40B H 0.1175 0.5158 0.8340 0.052 Uiso 1 1 calc R
C41 C 0.0953(3) 0.3647(2) 0.7928(2) 0.0557(9) Uani 1 1 d .
H41A H 0.1588 0.3114 0.7722 0.067 Uiso 1 1 calc R
H41B H 0.0104 0.3493 0.7377 0.067 Uiso 1 1 calc R
C42 C 0.0402(3) 0.3628(3) 0.8793(3) 0.0778(11) Uani 1 1 d .
H42A H 0.1236 0.3730 0.9329 0.117 Uiso 1 1 calc R
H42B H -0.0170 0.2983 0.8599 0.117 Uiso 1 1 calc R
H42C H -0.0218 0.4159 0.9012 0.117 Uiso 1 1 calc R
N1 N 0.1817(2) 1.11501(15) 0.04855(14) 0.0308(5) Uani 1 1 d .
N2 N 0.7716(2) 0.86953(15) 0.46069(14) 0.0325(5) Uani 1 1 d .
O1 O 0.70213(19) 1.03906(13) 0.23975(12) 0.0432(5) Uani 1 1 d .
O2 O 0.25231(19) 0.93766(14) 0.26078(12) 0.0446(5) Uani 1 1 d .
S1 S 0.10240(7) 1.07918(5) 0.18508(5) 0.03625(19) Uani 1 1 d .
S2 S 0.86373(7) 0.92099(5) 0.33711(5) 0.03593(18) Uani 1 1 d .

loop_
_atom_site_aniso_label
_atom_site_aniso_U_11
_atom_site_aniso_U_22
_atom_site_aniso_U_33
_atom_site_aniso_U_23
_atom_site_aniso_U_13
_atom_site_aniso_U_12
C1 0.0348(15) 0.0310(15) 0.0315(14) 0.0161(12) 0.0044(12) 0.0025(12)
C2 0.0455(17) 0.0452(18) 0.0378(16) 0.0257(14) 0.0036(14) 0.0033(14)
C3 0.0376(16) 0.056(2) 0.0546(19) 0.0363(17) 0.0031(15) 0.0071(15)
C4 0.0334(16) 0.0515(19) 0.0570(19) 0.0262(16) 0.0077(15) 0.0032(14)
C5 0.0384(16) 0.0386(17) 0.0413(16) 0.0195(14) 0.0107(13) -0.0007(13)
C6 0.0359(15) 0.0305(15) 0.0339(15) 0.0174(13) 0.0045(12) 0.0017(12)
C7 0.0443(16) 0.0274(15) 0.0266(14) 0.0139(12) 0.0074(12) 0.0042(12)
C8 0.0378(15) 0.0365(16) 0.0291(14) 0.0181(12) 0.0114(12) 0.0056(13)
C9 0.0406(15) 0.0335(16) 0.0287(14) 0.0139(12) 0.0106(12) 0.0101(13)
C10 0.0434(16) 0.0318(15) 0.0282(14) 0.0148(12) 0.0126(13) 0.0084(13)
C11 0.0378(14) 0.0373(16) 0.0291(14) 0.0211(13) 0.0109(12) 0.0061(12)
C12 0.0326(14) 0.0379(16) 0.0316(14) 0.0181(13) 0.0065(12) 0.0045(12)
C13 0.0350(14) 0.0339(16) 0.0341(15) 0.0162(13) 0.0081(12) 0.0020(12)
C14 0.0372(15) 0.0362(16) 0.0392(16) 0.0161(13) 0.0127(13) 0.0048(13)
C15 0.0394(15) 0.0362(16) 0.0410(16) 0.0183(14) 0.0101(13) 0.0022(13)
C16 0.0427(16) 0.0400(17) 0.0468(17) 0.0198(15) 0.0121(14) -0.0022(14)
C17 0.0397(15) 0.0384(17) 0.0452(17) 0.0193(14) 0.0089(14) -0.0023(13)
C18 0.0439(16) 0.0380(17) 0.0474(17) 0.0194(15) 0.0105(14) 0.0014(14)
C19 0.0408(16) 0.0428(18) 0.0481(17) 0.0242(15) 0.0060(14) -0.0006(14)
C20 0.0472(17) 0.0494(19) 0.059(2) 0.0338(17) 0.0072(16) -0.0007(15)
C21 0.0544(19) 0.077(3) 0.079(2) 0.057(2) 0.0075(18) -0.0013(18)
C22 0.0343(15) 0.0351(16) 0.0350(15) 0.0209(13) 0.0053(12) 0.0051(12)
C23 0.0383(16) 0.0490(18) 0.0482(17) 0.0324(15) 0.0085(14) 0.0026(14)
C24 0.0414(17) 0.058(2) 0.0572(19) 0.0373(17) -0.0013(15) 0.0043(15)
C25 0.0315(16) 0.064(2) 0.066(2) 0.0409(18) 0.0060(15) 0.0069(15)
C26 0.0409(17) 0.0494(19) 0.0480(18) 0.0259(16) 0.0109(14) 0.0002(15)
C27 0.0342(15) 0.0348(16) 0.0344(15) 0.0193(13) 0.0040(12) 0.0019(12)
C28 0.0431(16) 0.0305(15) 0.0277(14) 0.0157(12) 0.0111(12) 0.0031(12)
C29 0.0367(15) 0.0400(16) 0.0312(14) 0.0204(13) 0.0108(12) 0.0062(13)
C30 0.0412(16) 0.0324(15) 0.0285(14) 0.0159(12) 0.0121(13) 0.0098(13)
C31 0.0415(16) 0.0384(16) 0.0270(14) 0.0186(13) 0.0112(13) 0.0098(13)
C32 0.0385(15) 0.0401(17) 0.0301(14) 0.0193(13) 0.0103(12) 0.0104(13)
C33 0.0361(14) 0.0364(16) 0.0325(14) 0.0174(13) 0.0072(12) 0.0048(13)
C34 0.0382(15) 0.0372(16) 0.0329(15) 0.0157(13) 0.0082(12) 0.0054(13)
C35 0.0449(16) 0.0392(17) 0.0414(16) 0.0203(14) 0.0132(14) 0.0012(14)
C36 0.0424(16) 0.0414(17) 0.0429(16) 0.0212(14) 0.0139(14) 0.0027(14)
C37 0.0421(16) 0.0440(18) 0.0463(17) 0.0194(15) 0.0140(14) -0.0018(14)
C38 0.0427(16) 0.0411(18) 0.0462(17) 0.0213(15) 0.0162(14) 0.0049(14)
C39 0.0447(16) 0.0407(18) 0.0511(18) 0.0233(15) 0.0153(14) 0.0046(14)
C40 0.0393(16) 0.0425(18) 0.0553(18) 0.0273(16) 0.0133(14) 0.0033(14)
C41 0.0479(18) 0.050(2) 0.083(2) 0.0421(19) 0.0124(17) 0.0003(16)
C42 0.060(2) 0.099(3) 0.117(3) 0.086(3) 0.025(2) 0.009(2)
N1 0.0353(12) 0.0334(13) 0.0288(12) 0.0182(10) 0.0065(10) 0.0048(10)
N2 0.0367(12) 0.0381(13) 0.0322(12) 0.0233(11) 0.0094(10) 0.0059(10)
O1 0.0450(11) 0.0529(13) 0.0463(12) 0.0333(11) 0.0140(10) 0.0109(10)
O2 0.0439(11) 0.0560(13) 0.0486(12) 0.0350(11) 0.0133(10) 0.0104(10)
S1 0.0418(4) 0.0411(4) 0.0354(4) 0.0240(3) 0.0113(3) 0.0072(3)
S2 0.0398(4) 0.0426(4) 0.0348(4) 0.0254(3) 0.0086(3) 0.0055(3)

loop_
_atom_type_symbol
_atom_type_description
_atom_type_scat_dispersion_real
_atom_type_scat_dispersion_imag
_atom_type_scat_source
C C 0.0033 0.0016 'International Tables Vol C Tables 4.2.6.8 and 6.1.1.4'
H H 0.0000 0.0000 'International Tables Vol C Tables 4.2.6.8 and 6.1.1.4'
N N 0.0061 0.0033 'International Tables Vol C Tables 4.2.6.8 and 6.1.1.4'
O O 0.0106 0.0060 'International Tables Vol C Tables 4.2.6.8 and 6.1.1.4'
S S 0.1246 0.1234 'International Tables Vol C Tables 4.2.6.8 and 6.1.1.4'

loop_
_geom_angle_atom_site_label_1
_geom_angle_atom_site_label_2
_geom_angle_atom_site_label_3
_geom_angle
C6 C1 C2 120.6(2)
C6 C1 N1 113.2(2)
C2 C1 N1 126.2(2)
C3 C2 C1 117.4(3)
C3 C2 H2 121.3
C1 C2 H2 121.3
C4 C3 C2 121.7(3)
C4 C3 H3 119.2
C2 C3 H3 119.2
C3 C4 C5 121.3(3)
C3 C4 H4 119.4
C5 C4 H4 119.4
C4 C5 C6 117.2(3)
C4 C5 H5 121.4
C6 C5 H5 121.4
C1 C6 C5 121.9(2)
C1 C6 S1 110.56(19)
C5 C6 S1 127.6(2)
N1 C7 C8 124.1(2)
N1 C7 S1 110.72(18)
C8 C7 S1 125.09(19)
C7 C8 C9 125.4(2)
C7 C8 H8 117.3
C9 C8 H8 117.3
C8 C9 C10 131.1(2)
C8 C9 C31 139.1(2)
C10 C9 C31 89.8(2)
O1 C10 C9 134.1(2)
O1 C10 C30 135.4(2)
C9 C10 C30 90.5(2)
N1 C11 C12 113.48(19)
N1 C11 H11A 108.9
C12 C11 H11A 108.9
N1 C11 H11B 108.9
C12 C11 H11B 108.9
H11A C11 H11B 107.7
C11 C12 C13 110.6(2)
C11 C12 H12A 109.5
C13 C12 H12A 109.5
C11 C12 H12B 109.5
C13 C12 H12B 109.5
H12A C12 H12B 108.1
C14 C13 C12 115.4(2)
C14 C13 H13A 108.4
C12 C13 H13A 108.4
C14 C13 H13B 108.4
C12 C13 H13B 108.4
H13A C13 H13B 107.5
C13 C14 C15 113.4(2)
C13 C14 H14A 108.9
C15 C14 H14A 108.9
C13 C14 H14B 108.9
C15 C14 H14B 108.9
H14A C14 H14B 107.7
C16 C15 C14 114.6(2)
C16 C15 H15A 108.6
C14 C15 H15A 108.6
C16 C15 H15B 108.6
C14 C15 H15B 108.6
H15A C15 H15B 107.6
C15 C16 C17 114.2(2)
C15 C16 H16A 108.7
C17 C16 H16A 108.7
C15 C16 H16B 108.7
C17 C16 H16B 108.7
H16A C16 H16B 107.6
C18 C17 C16 113.2(2)
C18 C17 H17A 108.9
C16 C17 H17A 108.9
C18 C17 H17B 108.9
C16 C17 H17B 108.9
H17A C17 H17B 107.7
C19 C18 C17 115.0(2)
C19 C18 H18A 108.5
C17 C18 H18A 108.5
C19 C18 H18B 108.5
C17 C18 H18B 108.5
H18A C18 H18B 107.5
C20 C19 C18 114.0(2)
C20 C19 H19A 108.8
C18 C19 H19A 108.8
C20 C19 H19B 108.8
C18 C19 H19B 108.8
H19A C19 H19B 107.7
C19 C20 C21 113.8(2)
C19 C20 H20A 108.8
C21 C20 H20A 108.8
C19 C20 H20B 108.8
C21 C20 H20B 108.8
H20A C20 H20B 107.7
C20 C21 H21A 109.5
C20 C21 H21B 109.5
H21A C21 H21B 109.5
C20 C21 H21C 109.5
H21A C21 H21C 109.5
H21B C21 H21C 109.5
C27 C22 C23 120.7(2)
C27 C22 N2 112.9(2)
C23 C22 N2 126.4(2)
C24 C23 C22 117.2(3)
C24 C23 H23 121.4
C22 C23 H23 121.4
C25 C24 C23 122.1(3)
C25 C24 H24 119.0
C23 C24 H24 119.0
C24 C25 C26 120.9(3)
C24 C25 H25 119.6
C26 C25 H25 119.6
C27 C26 C25 117.3(3)
C27 C26 H26 121.3
C25 C26 H26 121.3
C26 C27 C22 121.9(3)
C26 C27 S2 127.6(2)
C22 C27 S2 110.52(19)
N2 C28 C29 124.1(2)
N2 C28 S2 110.82(18)
C29 C28 S2 125.0(2)
C28 C29 C30 126.8(2)
C28 C29 H29 116.6
C30 C29 H29 116.6
C29 C30 C10 138.9(2)
C29 C30 C31 131.4(2)
C10 C30 C31 89.7(2)
O2 C31 C30 134.4(2)
O2 C31 C9 135.6(2)
C30 C31 C9 90.0(2)
N2 C32 C33 115.0(2)
N2 C32 H32A 108.5
C33 C32 H32A 108.5
N2 C32 H32B 108.5
C33 C32 H32B 108.5
H32A C32 H32B 107.5
C32 C33 C34 110.2(2)
C32 C33 H33A 109.6
C34 C33 H33A 109.6
C32 C33 H33B 109.6
C34 C33 H33B 109.6
H33A C33 H33B 108.1
C35 C34 C33 115.8(2)
C35 C34 H34A 108.3
C33 C34 H34A 108.3
C35 C34 H34B 108.3
C33 C34 H34B 108.3
H34A C34 H34B 107.4
C34 C35 C36 112.6(2)
C34 C35 H35A 109.1
C36 C35 H35A 109.1
C34 C35 H35B 109.1
C36 C35 H35B 109.1
H35A C35 H35B 107.8
C37 C36 C35 113.8(2)
C37 C36 H36A 108.8
C35 C36 H36A 108.8
C37 C36 H36B 108.8
C35 C36 H36B 108.8
H36A C36 H36B 107.7
C36 C37 C38 114.3(2)
C36 C37 H37A 108.7
C38 C37 H37A 108.7
C36 C37 H37B 108.7
C38 C37 H37B 108.7
H37A C37 H37B 107.6
C37 C38 C39 113.8(2)
C37 C38 H38A 108.8
C39 C38 H38A 108.8
C37 C38 H38B 108.8
C39 C38 H38B 108.8
H38A C38 H38B 107.7
C40 C39 C38 114.3(2)
C40 C39 H39A 108.7
C38 C39 H39A 108.7
C40 C39 H39B 108.7
C38 C39 H39B 108.7
H39A C39 H39B 107.6
C41 C40 C39 113.0(2)
C41 C40 H40A 109.0
C39 C40 H40A 109.0
C41 C40 H40B 109.0
C39 C40 H40B 109.0
H40A C40 H40B 107.8
C40 C41 C42 114.8(3)
C40 C41 H41A 108.6
C42 C41 H41A 108.6
C40 C41 H41B 108.6
C42 C41 H41B 108.6
H41A C41 H41B 107.5
C41 C42 H42A 109.5
C41 C42 H42B 109.5
H42A C42 H42B 109.5
C41 C42 H42C 109.5
H42A C42 H42C 109.5
H42B C42 H42C 109.5
C7 N1 C1 114.1(2)
C7 N1 C11 123.7(2)
C1 N1 C11 122.2(2)
C28 N2 C22 114.4(2)
C28 N2 C32 124.3(2)
C22 N2 C32 120.9(2)
C7 S1 C6 91.43(12)
C28 S2 C27 91.34(12)

loop_
_geom_bond_atom_site_label_1
_geom_bond_atom_site_label_2
_geom_bond_distance
C1 C6 1.380(3)
C1 C2 1.394(3)
C1 N1 1.397(3)
C2 C3 1.385(3)
C2 H2 0.9500
C3 C4 1.377(4)
C3 H3 0.9500
C4 C5 1.383(3)
C4 H4 0.9500
C5 C6 1.389(3)
C5 H5 0.9500
C6 S1 1.753(3)
C7 N1 1.374(3)
C7 C8 1.388(3)
C7 S1 1.739(3)
C8 C9 1.393(3)
C8 H8 0.9500
C9 C10 1.458(3)
C9 C31 1.469(3)
C10 O1 1.233(3)
C10 C30 1.464(3)
C11 N1 1.459(3)
C11 C12 1.515(3)
C11 H11A 0.9900
C11 H11B 0.9900
C12 C13 1.516(3)
C12 H12A 0.9900
C12 H12B 0.9900
C13 C14 1.510(3)
C13 H13A 0.9900
C13 H13B 0.9900
C14 C15 1.522(3)
C14 H14A 0.9900
C14 H14B 0.9900
C15 C16 1.515(3)
C15 H15A 0.9900
C15 H15B 0.9900
C16 C17 1.522(3)
C16 H16A 0.9900
C16 H16B 0.9900
C17 C18 1.517(3)
C17 H17A 0.9900
C17 H17B 0.9900
C18 C19 1.514(3)
C18 H18A 0.9900
C18 H18B 0.9900
C19 C20 1.507(3)
C19 H19A 0.9900
C19 H19B 0.9900
C20 C21 1.522(4)
C20 H20A 0.9900
C20 H20B 0.9900
C21 H21A 0.9800
C21 H21B 0.9800
C21 H21C 0.9800
C22 C27 1.384(3)
C22 C23 1.390(3)
C22 N2 1.396(3)
C23 C24 1.384(3)
C23 H23 0.9500
C24 C25 1.373(4)
C24 H24 0.9500
C25 C26 1.392(4)
C25 H25 0.9500
C26 C27 1.378(3)
C26 H26 0.9500
C27 S2 1.753(3)
C28 N2 1.366(3)
C28 C29 1.390(3)
C28 S2 1.741(3)
C29 C30 1.392(3)
C29 H29 0.9500
C30 C31 1.466(3)
C31 O2 1.230(3)
C32 N2 1.458(3)
C32 C33 1.517(3)
C32 H32A 0.9900
C32 H32B 0.9900
C33 C34 1.518(3)
C33 H33A 0.9900
C33 H33B 0.9900
C34 C35 1.511(3)
C34 H34A 0.9900
C34 H34B 0.9900
C35 C36 1.520(3)
C35 H35A 0.9900
C35 H35B 0.9900
C36 C37 1.514(3)
C36 H36A 0.9900
C36 H36B 0.9900
C37 C38 1.517(3)
C37 H37A 0.9900
C37 H37B 0.9900
C38 C39 1.523(3)
C38 H38A 0.9900
C38 H38B 0.9900
C39 C40 1.512(3)
C39 H39A 0.9900
C39 H39B 0.9900
C40 C41 1.507(4)
C40 H40A 0.9900
C40 H40B 0.9900
C41 C42 1.514(4)
C41 H41A 0.9900
C41 H41B 0.9900
C42 H42A 0.9800
C42 H42B 0.9800
C42 H42C 0.9800

loop_
_geom_torsion_atom_site_label_1
_geom_torsion_atom_site_label_2
_geom_torsion_atom_site_label_3
_geom_torsion_atom_site_label_4
_geom_torsion
C6 C1 C2 C3 1.1(4)
N1 C1 C2 C3 -179.3(2)
C1 C2 C3 C4 -0.3(4)
C2 C3 C4 C5 -0.9(4)
C3 C4 C5 C6 1.2(4)
C2 C1 C6 C5 -0.8(4)
N1 C1 C6 C5 179.5(2)
C2 C1 C6 S1 179.30(19)
N1 C1 C6 S1 -0.4(3)
C4 C5 C6 C1 -0.4(4)
C4 C5 C6 S1 179.5(2)
N1 C7 C8 C9 -172.5(2)
S1 C7 C8 C9 11.7(4)
C7 C8 C9 C10 -167.7(3)
C7 C8 C9 C31 14.4(5)
C8 C9 C10 O1 0.8(5)
C31 C9 C10 O1 179.5(3)
C8 C9 C10 C30 180.0(3)
C31 C9 C10 C30 -1.4(2)
N1 C11 C12 C13 -174.20(19)
C11 C12 C13 C14 178.8(2)
C12 C13 C14 C15 -175.0(2)
C13 C14 C15 C16 -179.1(2)
C14 C15 C16 C17 -177.5(2)
C15 C16 C17 C18 -179.4(2)
C16 C17 C18 C19 -179.1(2)
C17 C18 C19 C20 -177.9(2)
C18 C19 C20 C21 178.9(2)
C27 C22 C23 C24 0.6(4)
N2 C22 C23 C24 180.0(2)
C22 C23 C24 C25 -0.7(4)
C23 C24 C25 C26 0.7(5)
C24 C25 C26 C27 -0.7(4)
C25 C26 C27 C22 0.7(4)
C25 C26 C27 S2 -179.4(2)
C23 C22 C27 C26 -0.7(4)
N2 C22 C27 C26 179.9(2)
C23 C22 C27 S2 179.4(2)
N2 C22 C27 S2 0.0(3)
N2 C28 C29 C30 175.7(2)
S2 C28 C29 C30 -8.1(4)
C28 C29 C30 C10 -9.3(5)
C28 C29 C30 C31 170.0(3)
O1 C10 C30 C29 0.0(6)
C9 C10 C30 C29 -179.1(3)
O1 C10 C30 C31 -179.5(3)
C9 C10 C30 C31 1.4(2)
C29 C30 C31 O2 -2.2(5)
C10 C30 C31 O2 177.3(3)
C29 C30 C31 C9 179.1(3)
C10 C30 C31 C9 -1.4(2)
C8 C9 C31 O2 1.1(6)
C10 C9 C31 O2 -177.3(3)
C8 C9 C31 C30 179.8(3)
C10 C9 C31 C30 1.4(2)
N2 C32 C33 C34 169.1(2)
C32 C33 C34 C35 178.3(2)
C33 C34 C35 C36 176.6(2)
C34 C35 C36 C37 179.7(2)
C35 C36 C37 C38 179.2(2)
C36 C37 C38 C39 179.0(2)
C37 C38 C39 C40 -179.0(2)
C38 C39 C40 C41 177.6(2)
C39 C40 C41 C42 -178.4(2)
C8 C7 N1 C1 -173.6(2)
S1 C7 N1 C1 2.8(3)
C8 C7 N1 C11 8.4(4)
S1 C7 N1 C11 -175.20(18)
C6 C1 N1 C7 -1.6(3)
C2 C1 N1 C7 178.8(2)
C6 C1 N1 C11 176.4(2)
C2 C1 N1 C11 -3.2(4)
C12 C11 N1 C7 -99.0(3)
C12 C11 N1 C1 83.2(3)
C29 C28 N2 C22 174.5(2)
S2 C28 N2 C22 -2.2(3)
C29 C28 N2 C32 -12.7(4)
S2 C28 N2 C32 170.62(18)
C27 C22 N2 C28 1.4(3)
C23 C22 N2 C28 -178.0(2)
C27 C22 N2 C32 -171.6(2)
C23 C22 N2 C32 9.0(4)
C33 C32 N2 C28 102.8(3)
C33 C32 N2 C22 -84.9(3)
N1 C7 S1 C6 -2.50(18)
C8 C7 S1 C6 173.8(2)
C1 C6 S1 C7 1.6(2)
C5 C6 S1 C7 -178.3(2)
N2 C28 S2 C27 1.78(19)
C29 C28 S2 C27 -174.9(2)
C26 C27 S2 C28 179.1(3)
C22 C27 S2 C28 -1.0(2)
